data_7108768
loop_
_publ_author_name
'Qihui Chen'
'Feilong Jiang'
'Daqiang Yuan'
'Lian Chen'
'Guangxun Lyu'
'Maochun Hong'

_publ_section_title
;
 Anion-driven self-assembly: from discrete cages to infinite polycatenanes
 step by step
;
_journal_name_full Chem.Commun.
_journal_page_first 719
_journal_paper_doi 10.1039/c2cc36921d
_journal_volume 49
_journal_year 2013
_chemical_formula_sum 'C93 H85 Ag6 Cl3 F36 N12 O24 P6'
_chemical_formula_weight 3378.12
_chemical_name_systematic
;
?
;
_space_group_IT_number 72
_symmetry_cell_setting orthorhombic
_symmetry_space_group_name_Hall '-I 2 2c'
_symmetry_space_group_name_H-M 'I b a m'
_atom_sites_solution_hydrogens geom
_atom_sites_solution_primary direct
_atom_sites_solution_secondary difmap
_audit_creation_method SHELXL-97
_cell_angle_alpha 90.00
_cell_angle_beta 90.00
_cell_angle_gamma 90.00
_cell_formula_units_Z 8
_cell_length_a 32.769(9)
_cell_length_b 44.126(12)
_cell_length_c 24.110(6)
_cell_measurement_reflns_used 42996
_cell_measurement_temperature 123(2)
_cell_measurement_theta_max 27.3584
_cell_measurement_theta_min 2.0435
_cell_volume 34862(16)
_computing_cell_refinement 'CrystalClear (Rigaku Inc., 2008)'
_computing_data_collection 'CrystalClear (Rigaku Inc., 2008)'
_computing_data_reduction 'CrystalClear (Rigaku Inc., 2008)'
_computing_structure_refinement 'SHELXL-97 (Sheldrick, 1997)'
_computing_structure_solution 'SHELXS-97 (Sheldrick, 1990)'
_diffrn_ambient_temperature 123(2)
_diffrn_measured_fraction_theta_full 0.995
_diffrn_measured_fraction_theta_max 0.995
_diffrn_measurement_device_type 'Saturn724+ (2x2 bin mode)'
_diffrn_measurement_method CCD_Profile_fitting
_diffrn_radiation_monochromator Confocal
_diffrn_radiation_source 'fine-focus sealed tube'
_diffrn_radiation_type MoK\a
_diffrn_radiation_wavelength 0.71073
_diffrn_reflns_av_R_equivalents 0.1126
_diffrn_reflns_av_sigmaI/netI 0.0808
_diffrn_reflns_limit_h_max 42
_diffrn_reflns_limit_h_min -42
_diffrn_reflns_limit_k_max 56
_diffrn_reflns_limit_k_min -56
_diffrn_reflns_limit_l_max 31
_diffrn_reflns_limit_l_min -30
_diffrn_reflns_number 135648
_diffrn_reflns_theta_full 27.36
_diffrn_reflns_theta_max 27.36
_diffrn_reflns_theta_min 2.04
_exptl_absorpt_coefficient_mu 0.850
_exptl_absorpt_correction_T_max 0.8484
_exptl_absorpt_correction_T_min 0.8484
_exptl_absorpt_correction_type multi-scan
_exptl_absorpt_process_details 'CrystalClear (Rigaku Inc., 2008)'
_exptl_crystal_colour Colorless
_exptl_crystal_density_diffrn 1.287
_exptl_crystal_density_method 'not measured'
_exptl_crystal_description Prism
_exptl_crystal_F_000 13328
_exptl_crystal_size_max 0.20
_exptl_crystal_size_mid 0.20
_exptl_crystal_size_min 0.20
_platon_squeeze_details
;
1 CHCl3 molecule was removed by the SQUEEZE process
;
_refine_diff_density_max 2.876
_refine_diff_density_min -1.274
_refine_diff_density_rms 0.158
_refine_ls_extinction_method none
_refine_ls_goodness_of_fit_ref 1.039
_refine_ls_hydrogen_treatment constr
_refine_ls_matrix_type full
_refine_ls_number_parameters 833
_refine_ls_number_reflns 20126
_refine_ls_number_restraints 12
_refine_ls_restrained_S_all 1.039
_refine_ls_R_factor_all 0.1449
_refine_ls_R_factor_gt 0.1053
_refine_ls_shift/su_max 0.006
_refine_ls_shift/su_mean 0.001
_refine_ls_structure_factor_coef Fsqd
_refine_ls_weighting_details 'calc w=1/[\s^2^(Fo^2^)+(0.1671P)^2^+200.0000P] where P=(Fo^2^+2Fc^2^)/3'
_refine_ls_weighting_scheme calc
_refine_ls_wR_factor_gt 0.2883
_refine_ls_wR_factor_ref 0.3247
_reflns_number_gt 13715
_reflns_number_total 20126
_reflns_threshold_expression >2sigma(I)
_cod_data_source_file c2cc36921d.txt
_cod_data_source_block compound2
_cod_original_cell_volume 34861(16)
_cod_original_sg_symbol_H-M Ibam
_cod_database_code 7108768

loop_
_symmetry_equiv_pos_as_xyz
'x, y, z'
'-x, -y, z'
'x, -y, -z+1/2'
'-x, y, -z+1/2'
'x+1/2, y+1/2, z+1/2'
'-x+1/2, -y+1/2, z+1/2'
'x+1/2, -y+1/2, -z+1'
'-x+1/2, y+1/2, -z+1'
'-x, -y, -z'
'x, y, -z'
'-x, y, z-1/2'
'x, -y, z-1/2'
'-x+1/2, -y+1/2, -z+1/2'
'x+1/2, y+1/2, -z+1/2'
'-x+1/2, y+1/2, z'
'x+1/2, -y+1/2, z'

loop_
_atom_site_label
_atom_site_type_symbol
_atom_site_fract_x
_atom_site_fract_y
_atom_site_fract_z
_atom_site_U_iso_or_equiv
_atom_site_adp_type
_atom_site_occupancy
_atom_site_symmetry_multiplicity
_atom_site_calc_flag
_atom_site_refinement_flags
Ag1 Ag 0.83178(5) -0.11551(4) 0.0000 0.0947(4) Uani 1 2 d S
Ag2 Ag 0.76377(3) -0.19382(2) 0.0000 0.0545(2) Uani 1 2 d S
Ag3 Ag 0.33871(3) 0.20055(2) 0.0000 0.0537(2) Uani 1 2 d S
Ag4 Ag 0.39589(3) 0.27671(2) 0.0000 0.0508(2) Uani 1 2 d S
Ag5 Ag 0.56933(2) 0.035367(15) 0.36063(4) 0.0695(2) Uani 1 1 d .
P1 P 0.32582(8) 0.08232(6) 0.16819(12) 0.0698(7) Uani 1 1 d .
P2 P 0.27691(13) 0.28463(8) 0.0000 0.0625(8) Uani 1 2 d S
P3 P 0.12127(11) 0.19687(9) 0.0000 0.0664(9) Uani 1 2 d SU
P4 P 0.54303(9) 0.18617(7) 0.5000 0.0505(7) Uani 1 2 d S
P5 P 0.5000 0.0000 0.5000 0.0564(10) Uani 1 4 d S
P6 P 0.5000 0.0000 0.2500 0.0561(10) Uani 1 4 d S
F1 F 0.35546(19) 0.05933(15) 0.1982(3) 0.094(2) Uani 1 1 d .
F2 F 0.3118(9) 0.0594(3) 0.1330(9) 0.39(2) Uani 1 1 d .
F3 F 0.3601(3) 0.0969(3) 0.1330(4) 0.142(4) Uani 1 1 d .
F4 F 0.2977(3) 0.1059(4) 0.1426(8) 0.287(12) Uani 1 1 d .
F5 F 0.2951(3) 0.0752(4) 0.2147(5) 0.188(6) Uani 1 1 d .
F6 F 0.3448(5) 0.1054(3) 0.2145(6) 0.202(6) Uani 1 1 d .
F7 F 0.2683(5) 0.2849(3) 0.0620(4) 0.184(5) Uani 1 1 d .
F8 F 0.3059(5) 0.2572(3) 0.0000 0.133(5) Uani 1 2 d S
F9 F 0.2389(7) 0.2605(3) 0.0000 0.211(9) Uani 1 2 d S
F10 F 0.2420(5) 0.3096(4) 0.0000 0.161(6) Uani 1 2 d S
F11 F 0.3098(5) 0.3092(3) 0.0000 0.176(7) Uani 1 2 d S
F12 F 0.1093(8) 0.2010(4) 0.0557(5) 0.299(12) Uani 1 1 d .
F13 F 0.1558(3) 0.1745(2) 0.0000 0.109(3) Uani 1 2 d S
F14 F 0.0934(6) 0.1687(5) 0.0000 0.249(12) Uani 1 2 d S
F15 F 0.0840(10) 0.2219(7) 0.0000 0.272(12) Uani 1 2 d SU
F16 F 0.1461(6) 0.2279(4) 0.0000 0.251(13) Uani 1 2 d S
F17 F 0.5456(2) 0.18522(16) 0.5661(2) 0.0876(19) Uani 1 1 d .
F18 F 0.57534(18) 0.21381(14) 0.5000 0.0473(13) Uani 1 2 d S
F19 F 0.5818(3) 0.16217(18) 0.5000 0.091(3) Uani 1 2 d S
F20 F 0.5103(3) 0.1588(3) 0.5000 0.113(4) Uani 1 2 d S
F21 F 0.5078(3) 0.2094(3) 0.5000 0.131(4) Uani 1 2 d S
F22 F 0.4527(3) 0.0081(2) 0.5000 0.092(3) Uani 1 2 d S
F23 F 0.4913(2) -0.0244(2) 0.4524(3) 0.113(2) Uani 1 1 d .
F24 F 0.5000 0.0000 0.3169(3) 0.0646(17) Uani 1 2 d S
F25 F 0.5000 0.0340(3) 0.2500 0.234(14) Uani 1 2 d S
F26 F 0.4564(4) 0.0146(4) 0.2467(5) 0.097(5) Uani 0.50 1 d P
O1 O 0.8422(2) -0.13010(15) 0.2965(3) 0.0663(16) Uani 1 1 d .
O2 O 0.78339(17) -0.10360(12) 0.2854(2) 0.0503(12) Uani 1 1 d .
O3 O 0.6243(3) -0.1192(2) 0.3260(8) 0.177(7) Uani 1 1 d .
O4 O 0.68563(18) -0.09938(11) 0.3399(2) 0.0529(13) Uani 1 1 d .
O5 O 0.78320(18) -0.21521(11) 0.2943(2) 0.0519(13) Uani 1 1 d .
O6 O 0.76205(17) -0.16665(11) 0.2866(2) 0.0475(12) Uani 1 1 d .
O7 O 0.32122(16) 0.21166(12) 0.2951(2) 0.0499(12) Uani 1 1 d .
O8 O 0.38313(14) 0.18869(10) 0.28700(18) 0.0386(10) Uani 1 1 d .
O9 O 0.53180(15) 0.19066(11) 0.29837(19) 0.0437(11) Uani 1 1 d .
O10 O 0.47439(14) 0.18001(9) 0.34702(18) 0.0352(9) Uani 1 1 d .
O11 O 0.3847(2) 0.29942(12) 0.2948(2) 0.0609(16) Uani 1 1 d .
O12 O 0.40470(15) 0.25057(10) 0.28771(18) 0.0406(10) Uani 1 1 d .
N1 N 0.8286(2) -0.11453(16) 0.0892(3) 0.0572(17) Uani 1 1 d .
N2 N 0.76458(18) -0.19444(15) 0.0884(2) 0.0446(13) Uani 1 1 d .
N3 N 0.34170(18) 0.19970(14) 0.0894(2) 0.0422(13) Uani 1 1 d .
N4 N 0.39827(18) 0.27747(14) 0.0881(2) 0.0436(13) Uani 1 1 d .
N5 N 0.54430(19) 0.07993(14) 0.3477(3) 0.0500(15) Uani 1 1 d .
N6 N 0.5968(2) -0.00870(17) 0.3619(3) 0.0640(19) Uani 1 1 d .
C1 C 0.8018(3) -0.0963(2) 0.1174(4) 0.064(2) Uani 1 1 d .
H1 H 0.7850 -0.0832 0.0961 0.077 Uiso 1 1 calc R
C2 C 0.7975(3) -0.09550(18) 0.1736(4) 0.0547(19) Uani 1 1 d .
H2 H 0.7784 -0.0823 0.1907 0.066 Uiso 1 1 calc R
C3 C 0.8222(3) -0.11487(17) 0.2053(3) 0.0517(18) Uani 1 1 d .
C4 C 0.8494(3) -0.13323(19) 0.1792(4) 0.0558(19) Uani 1 1 d .
H4 H 0.8665 -0.1464 0.1999 0.067 Uiso 1 1 calc R
C5 C 0.8516(3) -0.1325(2) 0.1222(3) 0.0538(19) Uani 1 1 d .
H5 H 0.8707 -0.1455 0.1047 0.065 Uiso 1 1 calc R
C6 C 0.8183(2) -0.11726(16) 0.2666(3) 0.0496(17) Uani 1 1 d .
C7 C 0.7741(3) -0.1057(2) 0.3451(3) 0.059(2) Uani 1 1 d .
H7A H 0.7622 -0.0863 0.3577 0.070 Uiso 1 1 calc R
H7B H 0.7998 -0.1090 0.3658 0.070 Uiso 1 1 calc R
C8 C 0.7447(3) -0.1310(2) 0.3587(3) 0.056(2) Uani 1 1 d .
C9 C 0.7378(4) -0.1285(3) 0.4226(4) 0.081(3) Uani 1 1 d .
H9A H 0.7626 -0.1347 0.4421 0.121 Uiso 1 1 calc R
H9B H 0.7151 -0.1417 0.4335 0.121 Uiso 1 1 calc R
H9C H 0.7312 -0.1075 0.4322 0.121 Uiso 1 1 calc R
C10 C 0.7041(3) -0.12802(17) 0.3266(3) 0.0541(19) Uani 1 1 d .
H10A H 0.7093 -0.1293 0.2862 0.065 Uiso 1 1 calc R
H10B H 0.6855 -0.1448 0.3370 0.065 Uiso 1 1 calc R
C11 C 0.6458(3) -0.09776(18) 0.3374(5) 0.070(3) Uani 1 1 d .
C12 C 0.6298(3) -0.06579(18) 0.3455(3) 0.0545(19) Uani 1 1 d .
C13 C 0.6540(3) -0.0413(2) 0.3393(6) 0.079(3) Uani 1 1 d .
H13 H 0.6822 -0.0433 0.3312 0.095 Uiso 1 1 calc R
C14 C 0.6360(3) -0.0128(2) 0.3454(6) 0.090(4) Uani 1 1 d .
H14 H 0.6520 0.0046 0.3375 0.108 Uiso 1 1 calc R
C15 C 0.5733(3) -0.0337(2) 0.3665(4) 0.071(3) Uani 1 1 d .
H15 H 0.5451 -0.0315 0.3749 0.085 Uiso 1 1 calc R
C16 C 0.5892(3) -0.0624(2) 0.3591(5) 0.075(3) Uani 1 1 d .
H16 H 0.5723 -0.0797 0.3635 0.090 Uiso 1 1 calc R
C17 C 0.7615(3) -0.1631(2) 0.3473(3) 0.059(2) Uani 1 1 d .
H17A H 0.7894 -0.1653 0.3626 0.071 Uiso 1 1 calc R
H17B H 0.7438 -0.1787 0.3645 0.071 Uiso 1 1 calc R
C18 C 0.7731(2) -0.19403(17) 0.2662(3) 0.0436(15) Uani 1 1 d .
C19 C 0.76917(19) -0.19356(16) 0.2039(3) 0.0417(15) Uani 1 1 d .
C20 C 0.7531(2) -0.16923(16) 0.1756(3) 0.0459(16) Uani 1 1 d .
H20 H 0.7434 -0.1520 0.1951 0.055 Uiso 1 1 calc R
C21 C 0.7511(2) -0.17020(16) 0.1184(3) 0.0442(15) Uani 1 1 d .
H21 H 0.7399 -0.1533 0.0992 0.053 Uiso 1 1 calc R
C22 C 0.7799(2) -0.21865(18) 0.1174(3) 0.0492(17) Uani 1 1 d .
H22 H 0.7884 -0.2360 0.0971 0.059 Uiso 1 1 calc R
C23 C 0.7838(2) -0.21920(16) 0.1740(3) 0.0435(15) Uani 1 1 d .
H23 H 0.7957 -0.2360 0.1926 0.052 Uiso 1 1 calc R
C24 C 0.3617(2) 0.17737(17) 0.1162(3) 0.0425(15) Uani 1 1 d .
H24 H 0.3740 0.1616 0.0950 0.051 Uiso 1 1 calc R
C25 C 0.3652(2) 0.17652(16) 0.1742(3) 0.0407(14) Uani 1 1 d .
H25 H 0.3802 0.1609 0.1920 0.049 Uiso 1 1 calc R
C26 C 0.3463(2) 0.19882(15) 0.2047(3) 0.0378(14) Uani 1 1 d .
C27 C 0.3246(2) 0.22209(15) 0.1772(3) 0.0397(14) Uani 1 1 d .
H27 H 0.3113 0.2376 0.1975 0.048 Uiso 1 1 calc R
C28 C 0.3235(2) 0.22151(16) 0.1199(3) 0.0411(14) Uani 1 1 d .
H28 H 0.3092 0.2372 0.1012 0.049 Uiso 1 1 calc R
C29 C 0.3484(2) 0.20092(16) 0.2666(3) 0.0405(14) Uani 1 1 d .
C30 C 0.3891(2) 0.19047(15) 0.3463(3) 0.0377(13) Uani 1 1 d .
H30A H 0.3997 0.1708 0.3599 0.045 Uiso 1 1 calc R
H30B H 0.3624 0.1941 0.3645 0.045 Uiso 1 1 calc R
C31 C 0.4191(2) 0.21596(14) 0.3630(2) 0.0341(12) Uani 1 1 d .
C32 C 0.4227(3) 0.21391(18) 0.4277(3) 0.0486(17) Uani 1 1 d .
H32A H 0.4452 0.2268 0.4404 0.073 Uiso 1 1 calc R
H32B H 0.4281 0.1929 0.4385 0.073 Uiso 1 1 calc R
H32C H 0.3971 0.2207 0.4447 0.073 Uiso 1 1 calc R
C33 C 0.4042(2) 0.24767(15) 0.3487(3) 0.0415(15) Uani 1 1 d .
H33A H 0.3762 0.2508 0.3631 0.050 Uiso 1 1 calc R
H33B H 0.4224 0.2630 0.3657 0.050 Uiso 1 1 calc R
C34 C 0.3952(2) 0.27777(16) 0.2658(3) 0.0423(15) Uani 1 1 d .
C35 C 0.3981(2) 0.27768(14) 0.2049(3) 0.0353(13) Uani 1 1 d .
C36 C 0.4168(2) 0.25458(14) 0.1755(3) 0.0366(13) Uani 1 1 d .
H36 H 0.4294 0.2383 0.1946 0.044 Uiso 1 1 calc R
C37 C 0.4168(2) 0.25529(17) 0.1175(3) 0.0441(15) Uani 1 1 d .
H37 H 0.4305 0.2396 0.0980 0.053 Uiso 1 1 calc R
C38 C 0.3793(3) 0.30015(19) 0.1181(3) 0.0518(18) Uani 1 1 d .
H38 H 0.3658 0.3158 0.0983 0.062 Uiso 1 1 calc R
C39 C 0.3790(2) 0.30125(16) 0.1756(3) 0.0461(16) Uani 1 1 d .
H39 H 0.3662 0.3175 0.1946 0.055 Uiso 1 1 calc R
C40 C 0.4609(2) 0.21140(16) 0.3368(3) 0.0404(14) Uani 1 1 d .
H40A H 0.4594 0.2153 0.2964 0.049 Uiso 1 1 calc R
H40B H 0.4807 0.2258 0.3532 0.049 Uiso 1 1 calc R
C41 C 0.51033(19) 0.17292(15) 0.3238(3) 0.0362(13) Uani 1 1 d .
C42 C 0.52089(19) 0.14004(16) 0.3321(3) 0.0396(14) Uani 1 1 d .
C43 C 0.5070(2) 0.12379(15) 0.3772(3) 0.0425(15) Uani 1 1 d .
H43 H 0.4891 0.1331 0.4030 0.051 Uiso 1 1 calc R
C44 C 0.5190(3) 0.09406(19) 0.3852(4) 0.0551(19) Uani 1 1 d .
H44 H 0.5096 0.0833 0.4168 0.066 Uiso 1 1 calc R
C45 C 0.5556(2) 0.09544(19) 0.3040(3) 0.0507(18) Uani 1 1 d .
H45 H 0.5722 0.0856 0.2772 0.061 Uiso 1 1 calc R
C46 C 0.5447(2) 0.12520(18) 0.2946(3) 0.0463(16) Uani 1 1 d .
H46 H 0.5538 0.1353 0.2621 0.056 Uiso 1 1 calc R

loop_
_atom_site_aniso_label
_atom_site_aniso_U_11
_atom_site_aniso_U_22
_atom_site_aniso_U_33
_atom_site_aniso_U_23
_atom_site_aniso_U_13
_atom_site_aniso_U_12
Ag1 0.1009(10) 0.1216(11) 0.0616(7) 0.000 0.000 0.0294(8)
Ag2 0.0552(5) 0.0661(5) 0.0421(4) 0.000 0.000 0.0103(4)
Ag3 0.0458(4) 0.0788(6) 0.0364(4) 0.000 0.000 0.0047(4)
Ag4 0.0576(5) 0.0592(5) 0.0356(4) 0.000 0.000 0.0083(4)
Ag5 0.0554(4) 0.0497(4) 0.1035(6) -0.0130(3) -0.0077(4) 0.0106(3)
P1 0.0597(14) 0.0708(15) 0.0789(17) 0.0069(13) 0.0092(12) 0.0195(12)
P2 0.088(2) 0.0573(17) 0.0419(15) 0.000 0.000 0.0122(17)
P3 0.0574(17) 0.0692(19) 0.073(2) 0.000 0.000 0.0093(15)
P4 0.0511(15) 0.0667(17) 0.0337(13) 0.000 0.000 -0.0156(14)
P5 0.054(2) 0.060(2) 0.055(2) 0.000 0.000 0.009(2)
P6 0.050(2) 0.066(3) 0.053(2) 0.000 0.000 0.000
F1 0.067(4) 0.085(4) 0.130(6) 0.023(4) -0.018(4) 0.002(3)
F2 0.68(4) 0.138(10) 0.35(2) -0.113(13) -0.38(3) 0.102(17)
F3 0.087(5) 0.212(11) 0.129(7) 0.076(7) 0.007(5) 0.022(6)
F4 0.085(6) 0.325(19) 0.45(3) 0.30(2) 0.070(10) 0.081(9)
F5 0.086(6) 0.341(18) 0.137(8) 0.040(10) 0.013(5) 0.044(9)
F6 0.265(16) 0.159(10) 0.182(12) -0.048(9) 0.057(11) -0.045(11)
F7 0.308(16) 0.146(9) 0.098(6) -0.033(6) 0.051(8) 0.043(10)
F8 0.174(12) 0.122(9) 0.104(8) 0.000 0.000 0.083(9)
F9 0.25(2) 0.093(10) 0.29(2) 0.000 0.000 -0.031(12)
F10 0.165(14) 0.131(11) 0.186(15) 0.000 0.000 0.044(10)
F11 0.143(13) 0.100(9) 0.28(2) 0.000 0.000 -0.012(9)
F12 0.53(4) 0.253(18) 0.109(9) -0.060(10) 0.078(14) 0.02(2)
F13 0.099(7) 0.082(6) 0.145(10) 0.000 0.000 -0.001(6)
F14 0.155(16) 0.140(14) 0.45(4) 0.000 0.000 -0.035(12)
F15 0.271(13) 0.271(13) 0.275(13) 0.000 0.000 0.001(5)
F16 0.137(13) 0.101(10) 0.52(4) 0.000 0.000 -0.040(10)
F17 0.093(4) 0.120(5) 0.050(3) -0.009(3) 0.008(3) -0.045(4)
F18 0.048(3) 0.055(3) 0.038(3) 0.000 0.000 -0.005(3)
F19 0.110(7) 0.054(4) 0.108(7) 0.000 0.000 -0.001(5)
F20 0.126(8) 0.149(9) 0.062(5) 0.000 0.000 -0.082(8)
F21 0.063(6) 0.145(10) 0.184(13) 0.000 0.000 0.012(6)
F22 0.059(5) 0.122(8) 0.094(6) 0.000 0.000 0.006(5)
F23 0.106(6) 0.137(6) 0.097(5) -0.035(5) 0.009(4) 0.005(5)
F24 0.063(4) 0.073(4) 0.057(4) 0.000 0.000 0.000(4)
F25 0.52(4) 0.099(10) 0.082(8) 0.000 -0.065(16) 0.000
F26 0.080(7) 0.150(14) 0.061(7) 0.011(10) 0.016(6) 0.047(8)
O1 0.072(4) 0.071(4) 0.056(3) -0.005(3) -0.008(3) 0.016(3)
O2 0.058(3) 0.047(3) 0.046(3) -0.004(2) 0.000(2) 0.016(2)
O3 0.075(6) 0.072(6) 0.38(2) -0.016(9) 0.038(9) 0.013(5)
O4 0.060(3) 0.041(3) 0.058(3) 0.000(2) 0.000(3) 0.011(2)
O5 0.070(4) 0.040(3) 0.046(3) 0.001(2) -0.009(3) 0.017(2)
O6 0.063(3) 0.040(2) 0.040(3) -0.006(2) -0.002(2) 0.014(2)
O7 0.052(3) 0.059(3) 0.039(3) -0.001(2) 0.006(2) 0.016(2)
O8 0.041(2) 0.041(2) 0.034(2) -0.0001(19) -0.0015(19) 0.008(2)
O9 0.045(3) 0.048(3) 0.039(2) 0.006(2) 0.005(2) -0.003(2)
O10 0.039(2) 0.033(2) 0.033(2) 0.0036(17) 0.0016(18) -0.0007(18)
O11 0.096(5) 0.049(3) 0.037(3) -0.005(2) 0.005(3) 0.027(3)
O12 0.053(3) 0.036(2) 0.033(2) 0.0021(18) -0.002(2) 0.011(2)
N1 0.057(4) 0.062(4) 0.052(4) 0.002(3) -0.004(3) 0.013(3)
N2 0.039(3) 0.056(3) 0.040(3) 0.001(3) 0.003(2) 0.004(3)
N3 0.041(3) 0.052(3) 0.033(3) -0.002(2) 0.004(2) -0.004(3)
N4 0.047(3) 0.051(3) 0.033(3) -0.004(2) 0.003(2) 0.010(3)
N5 0.042(3) 0.039(3) 0.068(4) -0.012(3) -0.008(3) -0.003(3)
N6 0.047(4) 0.058(4) 0.087(5) -0.013(4) -0.007(4) 0.010(3)
C1 0.070(6) 0.065(5) 0.057(5) -0.002(4) -0.005(4) 0.010(5)
C2 0.052(4) 0.049(4) 0.063(5) 0.001(4) -0.005(4) 0.013(3)
C3 0.062(5) 0.042(4) 0.051(4) 0.003(3) -0.004(4) -0.001(3)
C4 0.053(4) 0.053(4) 0.062(5) -0.001(4) -0.001(4) 0.017(4)
C5 0.050(4) 0.062(5) 0.050(4) -0.011(4) -0.004(3) 0.015(4)
C6 0.054(4) 0.039(3) 0.056(4) -0.009(3) -0.004(4) 0.012(3)
C7 0.066(5) 0.059(5) 0.051(4) -0.008(4) -0.011(4) 0.020(4)
C8 0.064(5) 0.057(5) 0.047(4) 0.000(4) 0.006(4) 0.023(4)
C9 0.115(9) 0.081(7) 0.047(5) -0.003(5) 0.014(5) 0.039(6)
C10 0.069(5) 0.044(4) 0.049(4) -0.004(3) 0.005(4) 0.017(4)
C11 0.056(5) 0.035(4) 0.120(8) 0.013(4) 0.026(5) 0.004(4)
C12 0.059(5) 0.050(4) 0.054(4) 0.003(4) 0.005(4) 0.014(4)
C13 0.055(5) 0.044(4) 0.137(10) 0.008(5) 0.008(6) -0.001(4)
C14 0.054(5) 0.049(5) 0.167(12) -0.003(6) 0.009(6) 0.004(4)
C15 0.063(6) 0.068(6) 0.081(7) 0.010(5) 0.023(5) 0.018(5)
C16 0.062(5) 0.050(5) 0.113(8) 0.021(5) 0.025(5) 0.017(4)
C17 0.078(6) 0.060(5) 0.039(4) 0.001(3) 0.000(4) 0.018(4)
C18 0.040(3) 0.047(4) 0.043(4) -0.004(3) 0.006(3) 0.005(3)
C19 0.029(3) 0.050(4) 0.046(4) -0.002(3) 0.000(3) 0.003(3)
C20 0.042(4) 0.043(4) 0.053(4) -0.007(3) 0.002(3) 0.005(3)
C21 0.041(4) 0.039(3) 0.053(4) -0.002(3) 0.006(3) -0.001(3)
C22 0.040(4) 0.054(4) 0.053(4) -0.001(3) -0.001(3) 0.011(3)
C23 0.036(3) 0.042(3) 0.052(4) -0.003(3) -0.004(3) 0.006(3)
C24 0.043(4) 0.051(4) 0.034(3) -0.001(3) 0.000(3) 0.006(3)
C25 0.033(3) 0.049(4) 0.039(3) -0.009(3) -0.002(3) 0.011(3)
C26 0.036(3) 0.042(3) 0.036(3) -0.005(3) 0.001(3) 0.007(3)
C27 0.035(3) 0.043(3) 0.041(3) -0.002(3) 0.005(3) 0.001(3)
C28 0.038(3) 0.044(3) 0.042(4) 0.004(3) 0.000(3) -0.001(3)
C29 0.041(3) 0.047(4) 0.033(3) 0.003(3) 0.003(3) 0.010(3)
C30 0.037(3) 0.044(3) 0.033(3) 0.001(3) 0.001(3) 0.000(3)
C31 0.037(3) 0.035(3) 0.030(3) 0.003(2) 0.000(2) -0.001(3)
C32 0.060(4) 0.054(4) 0.031(3) 0.003(3) 0.000(3) 0.003(4)
C33 0.052(4) 0.040(3) 0.032(3) -0.002(3) 0.000(3) 0.010(3)
C34 0.045(4) 0.043(4) 0.039(4) 0.002(3) 0.002(3) 0.009(3)
C35 0.040(3) 0.034(3) 0.032(3) 0.002(2) 0.005(2) 0.008(3)
C36 0.039(3) 0.036(3) 0.035(3) 0.001(3) 0.002(3) 0.005(3)
C37 0.048(4) 0.046(4) 0.038(3) -0.003(3) 0.003(3) 0.007(3)
C38 0.059(5) 0.055(4) 0.041(4) 0.001(3) -0.003(3) 0.011(4)
C39 0.050(4) 0.039(3) 0.049(4) -0.004(3) 0.002(3) 0.007(3)
C40 0.036(3) 0.050(4) 0.036(3) 0.005(3) -0.002(3) 0.002(3)
C41 0.033(3) 0.044(3) 0.032(3) -0.001(3) 0.003(2) 0.001(3)
C42 0.031(3) 0.054(4) 0.034(3) -0.005(3) -0.004(3) 0.000(3)
C43 0.048(4) 0.039(3) 0.041(3) -0.006(3) 0.007(3) 0.002(3)
C44 0.046(4) 0.057(4) 0.062(5) 0.003(4) 0.002(4) 0.004(4)
C45 0.040(4) 0.060(4) 0.052(4) -0.021(4) 0.002(3) 0.005(3)
C46 0.043(4) 0.056(4) 0.040(4) 0.000(3) -0.003(3) 0.008(3)

loop_
_atom_type_symbol
_atom_type_description
_atom_type_scat_dispersion_real
_atom_type_scat_dispersion_imag
_atom_type_scat_source
C C 0.0033 0.0016 'International Tables Vol C Tables 4.2.6.8 and 6.1.1.4'
H H 0.0000 0.0000 'International Tables Vol C Tables 4.2.6.8 and 6.1.1.4'
N N 0.0061 0.0033 'International Tables Vol C Tables 4.2.6.8 and 6.1.1.4'
O O 0.0106 0.0060 'International Tables Vol C Tables 4.2.6.8 and 6.1.1.4'
Cl Cl 0.1484 0.1585 'International Tables Vol C Tables 4.2.6.8 and 6.1.1.4'
F F 0.0171 0.0103 'International Tables Vol C Tables 4.2.6.8 and 6.1.1.4'
P P 0.1023 0.0942 'International Tables Vol C Tables 4.2.6.8 and 6.1.1.4'
Ag Ag -0.8971 1.1015 'International Tables Vol C Tables 4.2.6.8 and 6.1.1.4'

loop_
_geom_angle_atom_site_label_1
_geom_angle_atom_site_label_2
_geom_angle_atom_site_label_3
_geom_angle
_geom_angle_site_symmetry_1
_geom_angle_site_symmetry_3
N1 Ag1 N1 174.0(4) 10 .
N2 Ag2 N2 177.9(3) . 10
N2 Ag2 Ag3 90.65(16) . 9_655
N2 Ag2 Ag3 90.65(16) 10 9_655
N3 Ag3 N3 174.4(3) . 10
N3 Ag3 Ag2 92.51(15) . 9_655
N3 Ag3 Ag2 92.51(15) 10 9_655
N4 Ag4 N4 175.4(3) 10 .
N6 Ag5 N5 172.2(3) . .
F2 P1 F4 92.9(11) . .
F2 P1 F5 94.6(15) . .
F4 P1 F5 92.2(6) . .
F2 P1 F3 101.9(15) . .
F4 P1 F3 86.2(5) . .
F5 P1 F3 163.5(8) . .
F2 P1 F1 90.8(7) . .
F4 P1 F1 176.1(10) . .
F5 P1 F1 86.5(5) . .
F3 P1 F1 94.1(4) . .
F2 P1 F6 172.1(9) . .
F4 P1 F6 94.7(11) . .
F5 P1 F6 83.0(7) . .
F3 P1 F6 80.8(7) . .
F1 P1 F6 81.5(7) . .
F7 P2 F7 158.6(13) 10 .
F7 P2 F11 97.1(6) 10 .
F7 P2 F11 97.1(6) . .
F7 P2 F8 97.0(5) 10 .
F7 P2 F8 97.0(5) . .
F11 P2 F8 97.1(9) . .
F7 P2 F10 82.0(5) 10 .
F7 P2 F10 82.0(5) . .
F11 P2 F10 90.9(9) . .
F8 P2 F10 172.1(9) . .
F7 P2 F9 82.2(6) 10 .
F7 P2 F9 82.2(6) . .
F11 P2 F9 175.3(10) . .
F8 P2 F9 87.7(10) . .
F10 P2 F9 84.4(10) . .
F12 P3 F12 144(2) 10 .
F12 P3 F13 107.2(10) 10 .
F12 P3 F13 107.2(10) . .
F12 P3 F14 86.6(10) 10 .
F12 P3 F14 86.6(10) . .
F13 P3 F14 85.2(10) . .
F12 P3 F16 91.7(9) 10 .
F12 P3 F16 91.7(9) . .
F13 P3 F16 100.4(8) . .
F14 P3 F16 174.4(11) . .
F12 P3 F15 72.9(10) 10 .
F12 P3 F15 72.9(10) . .
F13 P3 F15 179.0(12) . .
F14 P3 F15 95.8(14) . .
F16 P3 F15 78.6(13) . .
F21 P4 F17 93.2(3) . .
F21 P4 F17 93.2(3) . 10_556
F17 P4 F17 173.3(6) . 10_556
F21 P4 F18 89.4(6) . .
F17 P4 F18 89.2(2) . .
F17 P4 F18 89.2(2) 10_556 .
F21 P4 F20 90.0(7) . .
F17 P4 F20 90.8(2) . .
F17 P4 F20 90.8(2) 10_556 .
F18 P4 F20 179.4(6) . .
F21 P4 F19 178.2(6) . .
F17 P4 F19 86.7(3) . .
F17 P4 F19 86.7(3) 10_556 .
F18 P4 F19 88.8(4) . .
F20 P4 F19 91.8(6) . .
F22 P5 F22 180.0 9_656 .
F22 P5 F23 88.8(4) 9_656 9_656
F22 P5 F23 91.2(4) . 9_656
F22 P5 F23 88.8(4) 9_656 2_655
F22 P5 F23 91.2(4) . 2_655
F23 P5 F23 91.6(7) 9_656 2_655
F22 P5 F23 91.2(4) 9_656 .
F22 P5 F23 88.8(4) . .
F23 P5 F23 180.0 9_656 .
F23 P5 F23 88.4(7) 2_655 .
F22 P5 F23 91.2(4) 9_656 10_556
F22 P5 F23 88.8(4) . 10_556
F23 P5 F23 88.4(7) 9_656 10_556
F23 P5 F23 180.0 2_655 10_556
F23 P5 F23 91.6(7) . 10_556
F25 P6 F25 180.0 . 2_655
F25 P6 F26 65.8(6) . 4_655
F25 P6 F26 114.2(6) 2_655 4_655
F25 P6 F26 65.8(6) . .
F25 P6 F26 114.2(6) 2_655 .
F26 P6 F26 131.6(12) 4_655 .
F25 P6 F26 114.2(6) . 2_655
F25 P6 F26 65.8(6) 2_655 2_655
F26 P6 F26 48.8(12) 4_655 2_655
F26 P6 F26 174.2(9) . 2_655
F25 P6 F26 114.2(6) . 3
F25 P6 F26 65.8(6) 2_655 3
F26 P6 F26 174.2(9) 4_655 3
F26 P6 F26 48.8(12) . 3
F26 P6 F26 131.6(12) 2_655 3
F25 P6 F24 90.0 . 3
F25 P6 F24 90.0 2_655 3
F26 P6 F24 92.9(5) 4_655 3
F26 P6 F24 87.1(5) . 3
F26 P6 F24 87.1(5) 2_655 3
F26 P6 F24 92.9(5) 3 3
F25 P6 F24 90.0 . .
F25 P6 F24 90.0 2_655 .
F26 P6 F24 87.1(5) 4_655 .
F26 P6 F24 92.9(5) . .
F26 P6 F24 92.9(5) 2_655 .
F26 P6 F24 87.1(5) 3 .
F24 P6 F24 180.0 3 .
P6 F25 F26 59.1(6) . .
P6 F25 F26 59.1(6) . 4_655
F26 F25 F26 118.2(12) . 4_655
F26 F26 P6 65.6(6) 3 .
F26 F26 F25 120.3(6) 3 .
P6 F26 F25 55.1(6) . .
C6 O2 C7 117.9(6) . .
C11 O4 C10 117.2(7) . .
C18 O6 C17 117.3(6) . .
C29 O8 C30 116.9(5) . .
C41 O10 C40 114.4(5) . .
C34 O12 C33 117.7(5) . .
C5 N1 C1 114.1(7) . .
C5 N1 Ag1 123.3(6) . .
C1 N1 Ag1 122.5(6) . .
C21 N2 C22 117.3(6) . .
C21 N2 Ag2 121.0(5) . .
C22 N2 Ag2 121.6(5) . .
C24 N3 C28 118.3(6) . .
C24 N3 Ag3 120.9(5) . .
C28 N3 Ag3 120.8(5) . .
C37 N4 C38 116.8(6) . .
C37 N4 Ag4 121.9(5) . .
C38 N4 Ag4 121.2(5) . .
C45 N5 C44 117.5(7) . .
C45 N5 Ag5 119.1(5) . .
C44 N5 Ag5 123.3(6) . .
C15 N6 C14 117.0(8) . .
C15 N6 Ag5 120.2(6) . .
C14 N6 Ag5 121.0(7) . .
C2 C1 N1 125.1(8) . .
C2 C1 H1 117.4 . .
N1 C1 H1 117.4 . .
C1 C2 C3 117.7(8) . .
C1 C2 H2 121.2 . .
C3 C2 H2 121.2 . .
C4 C3 C2 119.3(8) . .
C4 C3 C6 118.2(7) . .
C2 C3 C6 122.3(7) . .
C3 C4 C5 118.9(8) . .
C3 C4 H4 120.6 . .
C5 C4 H4 120.6 . .
N1 C5 C4 124.9(7) . .
N1 C5 H5 117.6 . .
C4 C5 H5 117.6 . .
O1 C6 O2 123.4(7) . .
O1 C6 C3 125.0(7) . .
O2 C6 C3 111.6(7) . .
O2 C7 C8 113.1(7) . .
O2 C7 H7A 109.0 . .
C8 C7 H7A 109.0 . .
O2 C7 H7B 109.0 . .
C8 C7 H7B 109.0 . .
H7A C7 H7B 107.8 . .
C7 C8 C10 112.2(7) . .
C7 C8 C17 114.4(7) . .
C10 C8 C17 107.1(7) . .
C7 C8 C9 104.8(8) . .
C10 C8 C9 111.3(7) . .
C17 C8 C9 107.0(7) . .
C8 C9 H9A 109.5 . .
C8 C9 H9B 109.5 . .
H9A C9 H9B 109.5 . .
C8 C9 H9C 109.5 . .
H9A C9 H9C 109.5 . .
H9B C9 H9C 109.5 . .
O4 C10 C8 108.9(6) . .
O4 C10 H10A 109.9 . .
C8 C10 H10A 109.9 . .
O4 C10 H10B 109.9 . .
C8 C10 H10B 109.9 . .
H10A C10 H10B 108.3 . .
O3 C11 O4 123.3(8) . .
O3 C11 C12 123.7(9) . .
O4 C11 C12 112.9(8) . .
C13 C12 C16 120.4(8) . .
C13 C12 C11 121.9(8) . .
C16 C12 C11 117.6(8) . .
C12 C13 C14 117.6(9) . .
C12 C13 H13 121.2 . .
C14 C13 H13 121.2 . .
N6 C14 C13 123.4(9) . .
N6 C14 H14 118.3 . .
C13 C14 H14 118.3 . .
N6 C15 C16 121.6(9) . .
N6 C15 H15 119.2 . .
C16 C15 H15 119.2 . .
C15 C16 C12 119.6(9) . .
C15 C16 H16 120.2 . .
C12 C16 H16 120.2 . .
O6 C17 C8 106.1(6) . .
O6 C17 H17A 110.5 . .
C8 C17 H17A 110.5 . .
O6 C17 H17B 110.5 . .
C8 C17 H17B 110.5 . .
H17A C17 H17B 108.7 . .
O5 C18 O6 124.2(7) . .
O5 C18 C19 126.6(7) . .
O6 C18 C19 109.1(6) . .
C20 C19 C23 119.8(7) . .
C20 C19 C18 122.5(6) . .
C23 C19 C18 117.7(6) . .
C19 C20 C21 119.3(7) . .
C19 C20 H20 120.4 . .
C21 C20 H20 120.4 . .
N2 C21 C20 122.5(7) . .
N2 C21 H21 118.7 . .
C20 C21 H21 118.7 . .
C23 C22 N2 123.7(7) . .
C23 C22 H22 118.2 . .
N2 C22 H22 118.2 . .
C22 C23 C19 117.3(7) . .
C22 C23 H23 121.3 . .
C19 C23 H23 121.3 . .
N3 C24 C25 122.4(6) . .
N3 C24 H24 118.8 . .
C25 C24 H24 118.8 . .
C26 C25 C24 118.6(6) . .
C26 C25 H25 120.7 . .
C24 C25 H25 120.7 . .
C25 C26 C27 119.6(6) . .
C25 C26 C29 123.9(6) . .
C27 C26 C29 116.5(6) . .
C28 C27 C26 118.0(6) . .
C28 C27 H27 121.0 . .
C26 C27 H27 121.0 . .
N3 C28 C27 123.1(6) . .
N3 C28 H28 118.4 . .
C27 C28 H28 118.4 . .
O7 C29 O8 124.3(6) . .
O7 C29 C26 123.5(6) . .
O8 C29 C26 112.1(5) . .
O8 C30 C31 112.5(5) . .
O8 C30 H30A 109.1 . .
C31 C30 H30A 109.1 . .
O8 C30 H30B 109.1 . .
C31 C30 H30B 109.1 . .
H30A C30 H30B 107.8 . .
C33 C31 C40 108.4(5) . .
C33 C31 C30 114.0(6) . .
C40 C31 C30 111.6(5) . .
C33 C31 C32 107.6(5) . .
C40 C31 C32 109.7(6) . .
C30 C31 C32 105.3(5) . .
C31 C32 H32A 109.5 . .
C31 C32 H32B 109.5 . .
H32A C32 H32B 109.5 . .
C31 C32 H32C 109.5 . .
H32A C32 H32C 109.5 . .
H32B C32 H32C 109.5 . .
O12 C33 C31 107.5(5) . .
O12 C33 H33A 110.2 . .
C31 C33 H33A 110.2 . .
O12 C33 H33B 110.2 . .
C31 C33 H33B 110.2 . .
H33A C33 H33B 108.5 . .
O11 C34 O12 122.1(6) . .
O11 C34 C35 125.9(6) . .
O12 C34 C35 112.0(6) . .
C36 C35 C39 118.9(6) . .
C36 C35 C34 122.9(6) . .
C39 C35 C34 118.1(6) . .
C35 C36 C37 119.8(6) . .
C35 C36 H36 120.1 . .
C37 C36 H36 120.1 . .
N4 C37 C36 122.6(6) . .
N4 C37 H37 118.7 . .
C36 C37 H37 118.7 . .
N4 C38 C39 123.5(7) . .
N4 C38 H38 118.2 . .
C39 C38 H38 118.2 . .
C38 C39 C35 118.2(7) . .
C38 C39 H39 120.9 . .
C35 C39 H39 120.9 . .
O10 C40 C31 109.0(5) . .
O10 C40 H40A 109.9 . .
C31 C40 H40A 109.9 . .
O10 C40 H40B 109.9 . .
C31 C40 H40B 109.9 . .
H40A C40 H40B 108.3 . .
O9 C41 O10 124.6(6) . .
O9 C41 C42 123.6(6) . .
O10 C41 C42 111.8(5) . .
C46 C42 C43 117.5(7) . .
C46 C42 C41 120.5(6) . .
C43 C42 C41 122.0(6) . .
C44 C43 C42 120.6(7) . .
C44 C43 H43 119.7 . .
C42 C43 H43 119.7 . .
N5 C44 C43 120.6(8) . .
N5 C44 H44 119.7 . .
C43 C44 H44 119.7 . .
N5 C45 C46 123.9(7) . .
N5 C45 H45 118.0 . .
C46 C45 H45 118.1 . .
C42 C46 C45 119.7(7) . .
C42 C46 H46 120.1 . .
C45 C46 H46 120.1 . .

loop_
_geom_bond_atom_site_label_1
_geom_bond_atom_site_label_2
_geom_bond_distance
_geom_bond_site_symmetry_2
Ag1 N1 2.153(7) 10
Ag1 N1 2.153(7) .
Ag2 N2 2.132(6) .
Ag2 N2 2.132(6) 10
Ag2 Ag3 3.3713(15) 9_655
Ag3 N3 2.157(6) .
Ag3 N3 2.157(6) 10
Ag3 Ag2 3.3713(15) 9_655
Ag4 N4 2.125(6) 10
Ag4 N4 2.125(6) .
Ag5 N6 2.143(7) .
Ag5 N5 2.153(6) .
P1 F2 1.398(11) .
P1 F4 1.522(9) .
P1 F5 1.539(10) .
P1 F3 1.546(9) .
P1 F1 1.579(6) .
P1 F6 1.633(13) .
P2 F7 1.522(9) 10
P2 F7 1.522(9) .
P2 F11 1.527(15) .
P2 F8 1.537(11) .
P2 F10 1.590(15) .
P2 F9 1.638(19) .
P3 F12 1.411(12) 10
P3 F12 1.411(12) .
P3 F13 1.503(11) .
P3 F14 1.544(19) .
P3 F16 1.593(15) .
P3 F15 1.65(3) .
P4 F21 1.543(12) .
P4 F17 1.597(5) .
P4 F17 1.597(5) 10_556
P4 F18 1.615(7) .
P4 F20 1.616(9) .
P4 F19 1.655(10) .
P5 F22 1.592(8) 9_656
P5 F22 1.592(8) .
P5 F23 1.600(7) 9_656
P5 F23 1.600(7) 2_655
P5 F23 1.600(7) .
P5 F23 1.600(7) 10_556
P6 F25 1.502(14) .
P6 F25 1.502(14) 2_655
P6 F26 1.571(11) 4_655
P6 F26 1.571(11) .
P6 F26 1.571(11) 2_655
P6 F26 1.571(11) 3
P6 F24 1.614(7) 3
P6 F24 1.614(7) .
F25 F26 1.670(16) .
F25 F26 1.670(16) 4_655
F26 F26 1.30(3) 3
O1 C6 1.205(10) .
O2 C6 1.371(9) .
O2 C7 1.476(10) .
O3 C11 1.210(14) .
O4 C11 1.309(11) .
O4 C10 1.437(9) .
O5 C18 1.201(9) .
O6 C18 1.354(8) .
O6 C17 1.472(9) .
O7 C29 1.221(8) .
O8 C29 1.352(8) .
O8 C30 1.445(8) .
O9 C41 1.218(8) .
O10 C41 1.341(8) .
O10 C40 1.474(8) .
O11 C34 1.232(9) .
O12 C34 1.348(8) .
O12 C33 1.477(8) .
N1 C5 1.352(10) .
N1 C1 1.371(12) .
N2 C21 1.365(9) .
N2 C22 1.373(10) .
N3 C24 1.349(9) .
N3 C28 1.351(9) .
N4 C37 1.353(9) .
N4 C38 1.383(10) .
N5 C45 1.310(11) .
N5 C44 1.376(11) .
N6 C15 1.351(13) .
N6 C14 1.357(13) .
C1 C2 1.364(13) .
C1 H1 0.9500 .
C2 C3 1.404(11) .
C2 H2 0.9500 .
C3 C4 1.358(11) .
C3 C6 1.487(11) .
C4 C5 1.377(12) .
C4 H4 0.9500 .
C5 H5 0.9500 .
C7 C8 1.507(14) .
C7 H7A 0.9900 .
C7 H7B 0.9900 .
C8 C10 1.548(12) .
C8 C17 1.547(11) .
C8 C9 1.559(12) .
C9 H9A 0.9800 .
C9 H9B 0.9800 .
C9 H9C 0.9800 .
C10 H10A 0.9900 .
C10 H10B 0.9900 .
C11 C12 1.518(11) .
C12 C13 1.348(13) .
C12 C16 1.379(12) .
C13 C14 1.395(13) .
C13 H13 0.9500 .
C14 H14 0.9500 .
C15 C16 1.381(13) .
C15 H15 0.9500 .
C16 H16 0.9500 .
C17 H17A 0.9900 .
C17 H17B 0.9900 .
C18 C19 1.507(10) .
C19 C20 1.377(10) .
C19 C23 1.424(10) .
C20 C21 1.380(11) .
C20 H20 0.9500 .
C21 H21 0.9500 .
C22 C23 1.370(11) .
C22 H22 0.9500 .
C23 H23 0.9500 .
C24 C25 1.404(10) .
C24 H24 0.9500 .
C25 C26 1.375(9) .
C25 H25 0.9500 .
C26 C27 1.414(9) .
C26 C29 1.495(9) .
C27 C28 1.381(10) .
C27 H27 0.9500 .
C28 H28 0.9500 .
C30 C31 1.547(9) .
C30 H30A 0.9900 .
C30 H30B 0.9900 .
C31 C33 1.520(9) .
C31 C40 1.522(9) .
C31 C32 1.568(9) .
C32 H32A 0.9800 .
C32 H32B 0.9800 .
C32 H32C 0.9800 .
C33 H33A 0.9900 .
C33 H33B 0.9900 .
C34 C35 1.471(9) .
C35 C36 1.384(9) .
C35 C39 1.406(9) .
C36 C37 1.398(10) .
C36 H36 0.9500 .
C37 H37 0.9500 .
C38 C39 1.386(11) .
C38 H38 0.9500 .
C39 H39 0.9500 .
C40 H40A 0.9900 .
C40 H40B 0.9900 .
C41 C42 1.505(10) .
C42 C46 1.362(10) .
C42 C43 1.380(10) .
C43 C44 1.383(11) .
C43 H43 0.9500 .
C44 H44 0.9500 .
C45 C46 1.379(11) .
C45 H45 0.9500 .
C46 H46 0.9500 .

loop_
_geom_torsion_atom_site_label_1
_geom_torsion_atom_site_label_2
_geom_torsion_atom_site_label_3
_geom_torsion_atom_site_label_4
_geom_torsion
_geom_torsion_site_symmetry_1
_geom_torsion_site_symmetry_4
F26 P6 F25 F26 180.0 4_655 .
F26 P6 F25 F26 173.7(10) 2_655 .
F26 P6 F25 F26 -6.3(10) 3 .
F24 P6 F25 F26 86.8(5) 3 .
F24 P6 F25 F26 -93.2(5) . .
F26 P6 F25 F26 180.0 . 4_655
F26 P6 F25 F26 -6.3(10) 2_655 4_655
F26 P6 F25 F26 173.7(10) 3 4_655
F24 P6 F25 F26 -93.2(5) 3 4_655
F24 P6 F25 F26 86.8(5) . 4_655
F25 P6 F26 F26 -172.3(13) . 3
F25 P6 F26 F26 7.7(12) 2_655 3
F26 P6 F26 F26 -172.3(12) 4_655 3
F24 P6 F26 F26 96.4(11) 3 3
F24 P6 F26 F26 -83.6(11) . 3
F25 P6 F26 F25 180.0 2_655 .
F26 P6 F26 F25 0.0 4_655 .
F26 P6 F26 F25 172.3(13) 3 .
F24 P6 F26 F25 -91.3(2) 3 .
F24 P6 F26 F25 88.7(2) . .
P6 F25 F26 F26 8.1(13) . 3
F26 F25 F26 F26 8.1(13) 4_655 3
F26 F25 F26 P6 0.0 4_655 .
Ag3 Ag2 N2 C21 -72.3(5) 9_655 .
Ag3 Ag2 N2 C22 110.0(6) 9_655 .
Ag2 Ag3 N3 C24 117.7(5) 9_655 .
Ag2 Ag3 N3 C28 -62.2(5) 9_655 .
C5 N1 C1 C2 -0.2(14) . .
Ag1 N1 C1 C2 177.5(7) . .
N1 C1 C2 C3 -0.1(14) . .
C1 C2 C3 C4 0.5(13) . .
C1 C2 C3 C6 -176.3(8) . .
C2 C3 C4 C5 -0.5(13) . .
C6 C3 C4 C5 176.4(8) . .
C1 N1 C5 C4 0.2(13) . .
Ag1 N1 C5 C4 -177.6(7) . .
C3 C4 C5 N1 0.2(14) . .
C7 O2 C6 O1 -2.1(11) . .
C7 O2 C6 C3 176.4(7) . .
C4 C3 C6 O1 14.1(13) . .
C2 C3 C6 O1 -169.0(8) . .
C4 C3 C6 O2 -164.3(7) . .
C2 C3 C6 O2 12.5(11) . .
C6 O2 C7 C8 -96.8(8) . .
O2 C7 C8 C10 -57.0(9) . .
O2 C7 C8 C17 65.2(9) . .
O2 C7 C8 C9 -177.9(7) . .
C11 O4 C10 C8 -151.4(8) . .
C7 C8 C10 O4 -58.6(8) . .
C17 C8 C10 O4 175.1(7) . .
C9 C8 C10 O4 58.4(9) . .
C10 O4 C11 O3 2.1(18) . .
C10 O4 C11 C12 -173.2(7) . .
O3 C11 C12 C13 -157.0(15) . .
O4 C11 C12 C13 18.2(15) . .
O3 C11 C12 C16 22.6(19) . .
O4 C11 C12 C16 -162.2(9) . .
C16 C12 C13 C14 -2.3(17) . .
C11 C12 C13 C14 177.3(11) . .
C15 N6 C14 C13 -7.7(19) . .
Ag5 N6 C14 C13 -172.5(10) . .
C12 C13 C14 N6 6(2) . .
C14 N6 C15 C16 5.3(16) . .
Ag5 N6 C15 C16 170.2(8) . .
N6 C15 C16 C12 -1.7(17) . .
C13 C12 C16 C15 0.1(16) . .
C11 C12 C16 C15 -179.5(10) . .
C18 O6 C17 C8 -175.6(7) . .
C7 C8 C17 O6 -72.7(9) . .
C10 C8 C17 O6 52.3(9) . .
C9 C8 C17 O6 171.7(8) . .
C17 O6 C18 O5 -1.6(11) . .
C17 O6 C18 C19 176.5(7) . .
O5 C18 C19 C20 172.7(8) . .
O6 C18 C19 C20 -5.4(9) . .
O5 C18 C19 C23 -8.8(11) . .
O6 C18 C19 C23 173.1(6) . .
C23 C19 C20 C21 0.4(10) . .
C18 C19 C20 C21 178.9(7) . .
C22 N2 C21 C20 1.1(10) . .
Ag2 N2 C21 C20 -176.7(5) . .
C19 C20 C21 N2 -0.1(11) . .
C21 N2 C22 C23 -2.6(11) . .
Ag2 N2 C22 C23 175.2(6) . .
N2 C22 C23 C19 2.9(11) . .
C20 C19 C23 C22 -1.7(10) . .
C18 C19 C23 C22 179.7(7) . .
C28 N3 C24 C25 -1.7(10) . .
Ag3 N3 C24 C25 178.4(5) . .
N3 C24 C25 C26 2.0(11) . .
C24 C25 C26 C27 -0.8(10) . .
C24 C25 C26 C29 -178.6(7) . .
C25 C26 C27 C28 -0.4(10) . .
C29 C26 C27 C28 177.5(6) . .
C24 N3 C28 C27 0.4(10) . .
Ag3 N3 C28 C27 -179.7(5) . .
C26 C27 C28 N3 0.7(10) . .
C30 O8 C29 O7 -4.3(10) . .
C30 O8 C29 C26 177.8(5) . .
C25 C26 C29 O7 -149.9(8) . .
C27 C26 C29 O7 32.4(10) . .
C25 C26 C29 O8 28.1(10) . .
C27 C26 C29 O8 -149.7(6) . .
C29 O8 C30 C31 -101.6(7) . .
O8 C30 C31 C33 63.9(7) . .
O8 C30 C31 C40 -59.5(7) . .
O8 C30 C31 C32 -178.4(5) . .
C34 O12 C33 C31 -175.6(6) . .
C40 C31 C33 O12 56.0(7) . .
C30 C31 C33 O12 -69.0(7) . .
C32 C31 C33 O12 174.6(6) . .
C33 O12 C34 O11 -3.1(10) . .
C33 O12 C34 C35 178.2(6) . .
O11 C34 C35 C36 168.4(8) . .
O12 C34 C35 C36 -13.0(10) . .
O11 C34 C35 C39 -15.5(12) . .
O12 C34 C35 C39 163.1(6) . .
C39 C35 C36 C37 1.1(10) . .
C34 C35 C36 C37 177.2(7) . .
C38 N4 C37 C36 0.9(11) . .
Ag4 N4 C37 C36 -176.4(5) . .
C35 C36 C37 N4 -1.9(11) . .
C37 N4 C38 C39 0.8(12) . .
Ag4 N4 C38 C39 178.2(6) . .
N4 C38 C39 C35 -1.6(12) . .
C36 C35 C39 C38 0.5(11) . .
C34 C35 C39 C38 -175.7(7) . .
C41 O10 C40 C31 177.3(5) . .
C33 C31 C40 O10 -176.1(5) . .
C30 C31 C40 O10 -49.7(7) . .
C32 C31 C40 O10 66.7(7) . .
C40 O10 C41 O9 3.4(9) . .
C40 O10 C41 C42 -175.8(5) . .
O9 C41 C42 C46 -27.5(10) . .
O10 C41 C42 C46 151.7(6) . .
O9 C41 C42 C43 152.7(7) . .
O10 C41 C42 C43 -28.2(9) . .
C46 C42 C43 C44 3.6(11) . .
C41 C42 C43 C44 -176.6(7) . .
C45 N5 C44 C43 -1.7(11) . .
Ag5 N5 C44 C43 173.7(6) . .
C42 C43 C44 N5 -1.3(12) . .
C44 N5 C45 C46 2.4(11) . .
Ag5 N5 C45 C46 -173.3(6) . .
C43 C42 C46 C45 -3.0(10) . .
C41 C42 C46 C45 177.2(6) . .
N5 C45 C46 C42 0.0(12) . .

loop_
_platon_squeeze_void_nr
_platon_squeeze_void_average_x
_platon_squeeze_void_average_y
_platon_squeeze_void_average_z
_platon_squeeze_void_volume
_platon_squeeze_void_count_electrons
1 0.000 0.000 -0.021 7098.3 944.7
2 0.500 0.500 -0.024 7098.5 944.7
